data_4022911
loop_
_publ_author_name
'Brian S. Bodnar'
'Marvin J. Miller'

_publ_section_title
;
 Reactions of Nitroso Hetero-Diels-Alder Cycloadducts with
 Azides: Stereoselective Formation of Triazolines and Aziridines
;
_journal_name_full 'Journal of Organic Chemistry'
_journal_page_first 3929
_journal_page_last 3932
_journal_paper_doi 10.1021/jo0701987
_journal_volume 72
_journal_year 2007
_chemical_compound_source synthesized
_chemical_formula_moiety 'C17 H22 N4 O3'
_chemical_formula_sum 'C17 H22 N4 O3'
_chemical_formula_weight 330.39
_space_group_IT_number 14
_symmetry_cell_setting monoclinic
_symmetry_Int_Tables_number 14
_symmetry_space_group_name_Hall '-P 2ybc'
_symmetry_space_group_name_H-M 'P 1 21/c 1'
_atom_sites_solution_hydrogens geom
_atom_sites_solution_primary direct
_atom_sites_solution_secondary difmap
_audit_creation_method SHELXL-97
_cell_angle_alpha 90.00
_cell_angle_beta 113.798(7)
_cell_angle_gamma 90.00
_cell_formula_units_Z 4
_cell_length_a 10.7307(15)
_cell_length_b 18.003(3)
_cell_length_c 9.4773(14)
_cell_measurement_reflns_used 9021
_cell_measurement_temperature 100(2)
_cell_measurement_theta_max 38.9079
_cell_measurement_theta_min 2.3628
_cell_volume 1675.2(4)
_computing_cell_refinement 'APEX2/SAINT (Bruker, 2004)'
_computing_data_collection 'APEX2 (Bruker, 2004)'
_computing_data_reduction 'SAINT/XPREP (Bruker, 2004; Sheldrick, 2003)'
_computing_molecular_graphics 'XP (Sheldrick, 1998)'
_computing_publication_material 'XCIF (Sheldrick, 2001)'
_computing_structure_refinement 'XL (Sheldrick, 2001)'
_computing_structure_solution 'XS (Sheldrick, 2001)'
_diffrn_ambient_temperature 100(2)
_diffrn_detector_area_resol_mean 8.33
_diffrn_measured_fraction_theta_full 0.999
_diffrn_measured_fraction_theta_max 0.999
_diffrn_measurement_device_type 'Bruker Kappa ApexII CCD Diffractometer'
_diffrn_measurement_method '\f and \w scans'
_diffrn_radiation_monochromator graphite
_diffrn_radiation_probe x-ray
_diffrn_radiation_type MoK\a
_diffrn_radiation_wavelength 0.71073
_diffrn_reflns_av_R_equivalents 0.0380
_diffrn_reflns_av_sigmaI/netI 0.0267
_diffrn_reflns_limit_h_max 17
_diffrn_reflns_limit_h_min -17
_diffrn_reflns_limit_k_max 30
_diffrn_reflns_limit_k_min -30
_diffrn_reflns_limit_l_max 15
_diffrn_reflns_limit_l_min -15
_diffrn_reflns_number 61680
_diffrn_reflns_theta_full 36.32
_diffrn_reflns_theta_max 36.32
_diffrn_reflns_theta_min 2.07
_diffrn_source 'fine-focus sealed tube'
_diffrn_source_type 'Siemens KFFMO2K-90'
_exptl_absorpt_coefficient_mu 0.092
_exptl_absorpt_correction_T_max 0.99
_exptl_absorpt_correction_T_min 0.98
_exptl_absorpt_correction_type none
_exptl_absorpt_process_details
;
Data scaled using SADABS with the "no absorption" option

Sheldrick, G. M. (2004) SADABS University of G\"ottingen, Germany.
;
_exptl_crystal_colour colorless
_exptl_crystal_density_diffrn 1.310
_exptl_crystal_density_method 'not measured'
_exptl_crystal_description parallelepiped
_exptl_crystal_F_000 704
_exptl_crystal_recrystallization_method 'dissolved in warm ethyl acetate, added hexanes, cooled to 269 K.'
_exptl_crystal_size_max 0.49
_exptl_crystal_size_mid 0.23
_exptl_crystal_size_min 0.09
_exptl_crystal_thermal_history 'cooled to 269 K'
_refine_diff_density_max 0.535
_refine_diff_density_min -0.290
_refine_diff_density_rms 0.057
_refine_ls_extinction_method none
_refine_ls_goodness_of_fit_ref 1.033
_refine_ls_hydrogen_treatment constr
_refine_ls_matrix_type full
_refine_ls_number_parameters 220
_refine_ls_number_reflns 8105
_refine_ls_number_restraints 0
_refine_ls_restrained_S_all 1.033
_refine_ls_R_factor_all 0.0555
_refine_ls_R_factor_gt 0.0404
_refine_ls_shift/su_max 0.001
_refine_ls_shift/su_mean 0.000
_refine_ls_structure_factor_coef Fsqd
_refine_ls_weighting_details 'calc w=1/[\s^2^(Fo^2^)+(0.0581P)^2^+0.3015P] where P=(Fo^2^+2Fc^2^)/3'
_refine_ls_weighting_scheme calc
_refine_ls_wR_factor_gt 0.1027
_refine_ls_wR_factor_ref 0.1116
_reflns_number_gt 6439
_reflns_number_total 8105
_reflns_threshold_expression >2sigma(I)
_cod_data_source_file jo0701987si20070202_032012_1.cif
_cod_data_source_block bcn203
_cod_original_sg_symbol_H-M 'P 21/c'
_cod_database_code 4022911

loop_
_symmetry_equiv_pos_as_xyz
'x, y, z'
'-x, y+1/2, -z+1/2'
'-x, -y, -z'
'x, -y-1/2, z-1/2'

loop_
_atom_site_label
_atom_site_type_symbol
_atom_site_fract_x
_atom_site_fract_y
_atom_site_fract_z
_atom_site_U_iso_or_equiv
_atom_site_adp_type
_atom_site_occupancy
_atom_site_symmetry_multiplicity
_atom_site_calc_flag
_atom_site_refinement_flags
N1 N -0.13074(6) 0.90798(4) 1.01754(7) 0.01625(11) Uani 1 1 d .
N2 N -0.11561(6) 0.94255(3) 0.91018(7) 0.01545(11) Uani 1 1 d .
N3 N -0.04468(6) 0.90334(3) 0.84455(7) 0.01388(10) Uani 1 1 d .
N4 N 0.14012(6) 0.73663(3) 1.05377(7) 0.01175(10) Uani 1 1 d .
O1 O 0.08662(5) 0.74051(3) 1.17263(6) 0.01432(10) Uani 1 1 d .
O2 O 0.34410(5) 0.70923(3) 1.04592(7) 0.01789(11) Uani 1 1 d .
O3 O 0.26645(5) 0.64441(3) 1.20077(6) 0.01586(10) Uani 1 1 d .
C1 C 0.05468(7) 0.81876(4) 1.17718(8) 0.01379(11) Uani 1 1 d .
H1 H 0.0468 0.8343 1.2723 0.017 Uiso 1 1 calc R
C2 C -0.07386(7) 0.83178(4) 1.03024(8) 0.01322(11) Uani 1 1 d .
H2 H -0.1430 0.7936 1.0157 0.016 Uiso 1 1 calc R
C3 C -0.01695(7) 0.82797(4) 0.90456(7) 0.01175(11) Uani 1 1 d .
H3 H -0.0610 0.7899 0.8262 0.014 Uiso 1 1 calc R
C4 C 0.13579(6) 0.81342(4) 0.99859(7) 0.01139(10) Uani 1 1 d .
H4 H 0.1951 0.8238 0.9449 0.014 Uiso 1 1 calc R
C5 C 0.16577(7) 0.85838(4) 1.14575(8) 0.01389(11) Uani 1 1 d .
H5A H 0.2563 0.8498 1.2247 0.017 Uiso 1 1 calc R
H5B H 0.1491 0.9112 1.1269 0.017 Uiso 1 1 calc R
C6 C -0.05586(7) 0.92432(4) 0.69275(8) 0.01484(12) Uani 1 1 d .
H6A H 0.0300 0.9137 0.6857 0.018 Uiso 1 1 calc R
H6B H -0.0704 0.9775 0.6810 0.018 Uiso 1 1 calc R
C7 C -0.16884(7) 0.88590(4) 0.56031(8) 0.01331(11) Uani 1 1 d .
C8 C -0.28603(7) 0.85992(4) 0.57285(8) 0.01696(12) Uani 1 1 d .
H8 H -0.2951 0.8645 0.6660 0.020 Uiso 1 1 calc R
C9 C -0.38975(8) 0.82720(5) 0.44707(9) 0.01936(13) Uani 1 1 d .
H9 H -0.4673 0.8096 0.4569 0.023 Uiso 1 1 calc R
C10 C -0.37801(8) 0.82079(4) 0.30713(9) 0.01986(14) Uani 1 1 d .
H10 H -0.4477 0.7992 0.2229 0.024 Uiso 1 1 calc R
C11 C -0.26158(8) 0.84676(5) 0.29364(9) 0.01986(14) Uani 1 1 d .
H11 H -0.2533 0.8429 0.2000 0.024 Uiso 1 1 calc R
C12 C -0.15741(7) 0.87854(4) 0.41995(9) 0.01674(12) Uani 1 1 d .
H12 H -0.0790 0.8951 0.4105 0.020 Uiso 1 1 calc R
C13 C 0.26265(7) 0.69758(4) 1.10180(8) 0.01244(11) Uani 1 1 d .
C14 C 0.37815(7) 0.58912(4) 1.25322(8) 0.01503(12) Uani 1 1 d .
C15 C 0.38293(10) 0.54772(5) 1.11608(11) 0.02574(16) Uani 1 1 d .
H15A H 0.2934 0.5301 1.0519 0.039 Uiso 1 1 calc R
H15B H 0.4440 0.5063 1.1519 0.039 Uiso 1 1 calc R
H15C H 0.4145 0.5805 1.0577 0.039 Uiso 1 1 calc R
C16 C 0.33454(8) 0.53760(5) 1.35188(10) 0.02232(15) Uani 1 1 d .
H16A H 0.3340 0.5645 1.4392 0.033 Uiso 1 1 calc R
H16B H 0.3972 0.4968 1.3870 0.033 Uiso 1 1 calc R
H16C H 0.2448 0.5190 1.2919 0.033 Uiso 1 1 calc R
C17 C 0.51072(8) 0.62796(5) 1.34853(10) 0.02242(15) Uani 1 1 d .
H17A H 0.5343 0.6612 1.2839 0.034 Uiso 1 1 calc R
H17B H 0.5815 0.5917 1.3924 0.034 Uiso 1 1 calc R
H17C H 0.5004 0.6557 1.4297 0.034 Uiso 1 1 calc R

loop_
_atom_site_aniso_label
_atom_site_aniso_U_11
_atom_site_aniso_U_22
_atom_site_aniso_U_33
_atom_site_aniso_U_23
_atom_site_aniso_U_13
_atom_site_aniso_U_12
N1 0.0165(2) 0.0154(3) 0.0176(3) -0.0001(2) 0.0078(2) 0.0039(2)
N2 0.0155(2) 0.0137(2) 0.0165(3) -0.00093(19) 0.0057(2) 0.00283(19)
N3 0.0168(2) 0.0119(2) 0.0127(2) 0.00206(18) 0.0057(2) 0.00389(18)
N4 0.0134(2) 0.0122(2) 0.0117(2) 0.00248(17) 0.00716(19) 0.00238(17)
O1 0.0191(2) 0.0137(2) 0.0145(2) 0.00334(16) 0.01129(19) 0.00312(17)
O2 0.0164(2) 0.0197(2) 0.0208(2) 0.00532(19) 0.0109(2) 0.00414(18)
O3 0.0145(2) 0.0146(2) 0.0188(2) 0.00727(18) 0.00699(18) 0.00423(17)
C1 0.0173(3) 0.0136(3) 0.0119(3) 0.0004(2) 0.0074(2) 0.0025(2)
C2 0.0140(3) 0.0130(3) 0.0140(3) 0.0004(2) 0.0070(2) 0.0015(2)
C3 0.0130(2) 0.0110(2) 0.0110(2) 0.00072(19) 0.0046(2) 0.00156(19)
C4 0.0127(2) 0.0109(2) 0.0110(2) 0.00184(19) 0.0053(2) 0.00130(19)
C5 0.0150(3) 0.0133(3) 0.0119(3) -0.0008(2) 0.0039(2) -0.0003(2)
C6 0.0152(3) 0.0149(3) 0.0138(3) 0.0037(2) 0.0051(2) 0.0004(2)
C7 0.0134(3) 0.0137(3) 0.0130(3) 0.0032(2) 0.0055(2) 0.0026(2)
C8 0.0159(3) 0.0217(3) 0.0147(3) 0.0020(2) 0.0077(2) -0.0008(2)
C9 0.0166(3) 0.0235(3) 0.0183(3) 0.0012(3) 0.0074(3) -0.0028(2)
C10 0.0200(3) 0.0212(3) 0.0164(3) -0.0008(2) 0.0053(3) -0.0013(3)
C11 0.0222(3) 0.0241(3) 0.0146(3) -0.0005(2) 0.0088(3) 0.0010(3)
C12 0.0163(3) 0.0199(3) 0.0164(3) 0.0022(2) 0.0091(2) 0.0016(2)
C13 0.0126(2) 0.0119(2) 0.0120(2) 0.0013(2) 0.0040(2) 0.00143(19)
C14 0.0132(3) 0.0120(3) 0.0180(3) 0.0032(2) 0.0043(2) 0.0029(2)
C15 0.0350(4) 0.0161(3) 0.0274(4) -0.0021(3) 0.0140(4) 0.0033(3)
C16 0.0199(3) 0.0184(3) 0.0277(4) 0.0105(3) 0.0086(3) 0.0038(3)
C17 0.0155(3) 0.0233(3) 0.0224(3) 0.0046(3) 0.0014(3) -0.0020(3)

loop_
_atom_type_symbol
_atom_type_description
_atom_type_scat_dispersion_real
_atom_type_scat_dispersion_imag
_atom_type_scat_source
C C 0.0033 0.0016 'International Tables Vol C Tables 4.2.6.8 and 6.1.1.4'
H H 0.0000 0.0000 'International Tables Vol C Tables 4.2.6.8 and 6.1.1.4'
N N 0.0061 0.0033 'International Tables Vol C Tables 4.2.6.8 and 6.1.1.4'
O O 0.0106 0.0060 'International Tables Vol C Tables 4.2.6.8 and 6.1.1.4'

loop_
_geom_angle_atom_site_label_1
_geom_angle_atom_site_label_2
_geom_angle_atom_site_label_3
_geom_angle
N2 N1 C2 109.83(6)
N1 N2 N3 113.09(6)
N2 N3 C6 118.89(6)
N2 N3 C3 111.69(6)
C6 N3 C3 123.69(6)
C13 N4 O1 112.65(5)
C13 N4 C4 118.66(5)
O1 N4 C4 105.29(5)
C1 O1 N4 103.90(5)
C13 O3 C14 120.73(5)
O1 C1 C5 103.66(5)
O1 C1 C2 104.94(5)
C5 C1 C2 103.89(5)
O1 C1 H1 114.4
C5 C1 H1 114.4
C2 C1 H1 114.4
N1 C2 C1 113.86(6)
N1 C2 C3 104.82(5)
C1 C2 C3 101.73(5)
N1 C2 H2 111.9
C1 C2 H2 111.9
C3 C2 H2 111.9
N3 C3 C4 112.77(5)
N3 C3 C2 100.25(5)
C4 C3 C2 102.77(5)
N3 C3 H3 113.3
C4 C3 H3 113.3
C2 C3 H3 113.3
N4 C4 C5 102.01(5)
N4 C4 C3 103.83(5)
C5 C4 C3 102.75(5)
N4 C4 H4 115.5
C5 C4 H4 115.5
C3 C4 H4 115.5
C1 C5 C4 92.14(5)
C1 C5 H5A 113.3
C4 C5 H5A 113.3
C1 C5 H5B 113.3
C4 C5 H5B 113.3
H5A C5 H5B 110.6
N3 C6 C7 115.01(6)
N3 C6 H6A 108.5
C7 C6 H6A 108.5
N3 C6 H6B 108.5
C7 C6 H6B 108.5
H6A C6 H6B 107.5
C12 C7 C8 118.78(7)
C12 C7 C6 119.08(6)
C8 C7 C6 122.11(6)
C7 C8 C9 120.48(7)
C7 C8 H8 119.8
C9 C8 H8 119.8
C10 C9 C8 120.31(7)
C10 C9 H9 119.8
C8 C9 H9 119.8
C9 C10 C11 119.52(7)
C9 C10 H10 120.2
C11 C10 H10 120.2
C10 C11 C12 120.05(7)
C10 C11 H11 120.0
C12 C11 H11 120.0
C11 C12 C7 120.84(7)
C11 C12 H12 119.6
C7 C12 H12 119.6
O2 C13 O3 127.75(6)
O2 C13 N4 121.48(6)
O3 C13 N4 110.46(6)
O3 C14 C17 109.16(6)
O3 C14 C15 110.20(6)
C17 C14 C15 112.94(7)
O3 C14 C16 102.02(6)
C17 C14 C16 111.32(6)
C15 C14 C16 110.66(7)
C14 C15 H15A 109.5
C14 C15 H15B 109.5
H15A C15 H15B 109.5
C14 C15 H15C 109.5
H15A C15 H15C 109.5
H15B C15 H15C 109.5
C14 C16 H16A 109.5
C14 C16 H16B 109.5
H16A C16 H16B 109.5
C14 C16 H16C 109.5
H16A C16 H16C 109.5
H16B C16 H16C 109.5
C14 C17 H17A 109.5
C14 C17 H17B 109.5
H17A C17 H17B 109.5
C14 C17 H17C 109.5
H17A C17 H17C 109.5
H17B C17 H17C 109.5

loop_
_geom_bond_atom_site_label_1
_geom_bond_atom_site_label_2
_geom_bond_distance
N1 N2 1.2579(9)
N1 C2 1.4866(9)
N2 N3 1.3588(8)
N3 C6 1.4448(9)
N3 C3 1.4549(9)
N4 C13 1.3954(9)
N4 O1 1.4578(8)
N4 C4 1.4721(9)
O1 C1 1.4546(9)
O2 C13 1.2091(8)
O3 C13 1.3293(8)
O3 C14 1.4813(8)
C1 C5 1.5182(10)
C1 C2 1.5319(10)
C1 H1 0.9800
C2 C3 1.5438(10)
C2 H2 0.9800
C3 C4 1.5396(9)
C3 H3 0.9800
C4 C5 1.5303(10)
C4 H4 0.9800
C5 H5A 0.9700
C5 H5B 0.9700
C6 C7 1.5152(10)
C6 H6A 0.9700
C6 H6B 0.9700
C7 C12 1.3906(10)
C7 C8 1.3910(10)
C8 C9 1.3914(11)
C8 H8 0.9300
C9 C10 1.3867(11)
C9 H9 0.9300
C10 C11 1.3874(11)
C10 H10 0.9300
C11 C12 1.3892(11)
C11 H11 0.9300
C12 H12 0.9300
C14 C17 1.5138(11)
C14 C15 1.5170(11)
C14 C16 1.5187(11)
C15 H15A 0.9600
C15 H15B 0.9600
C15 H15C 0.9600
C16 H16A 0.9600
C16 H16B 0.9600
C16 H16C 0.9600
C17 H17A 0.9600
C17 H17B 0.9600
C17 H17C 0.9600
